data_4034800
loop_
_publ_author_name
'Xiao, Zhiwei'
'Liu, Yongan'
'Zheng, Liping'
'Liu, Chao'
'Guo, Yong'
'Chen, Qing-Yun'

_publ_section_title
;
 Oxidative Radical Intermolecular Trifluoromethylthioarylation of Styrenes
 by Arenediazonium Salts and Copper(I) Trifluoromethylthiolate.
;
_journal_issue 10
_journal_name_full 'The Journal of organic chemistry'
_journal_page_first 5836
_journal_page_last 5843
_journal_paper_doi 10.1021/acs.joc.8b00650
_journal_volume 83
_journal_year 2018
_chemical_formula_sum 'C22 H19 F3 O S'
_chemical_formula_weight 388.43
_space_group_crystal_system monoclinic
_space_group_IT_number 14
_space_group_name_Hall '-P 2yn'
_space_group_name_H-M_alt 'P 1 21/n 1'
_atom_sites_solution_hydrogens geom
_audit_creation_method SHELXL-2014/7
_cell_angle_alpha 90
_cell_angle_beta 95.694(9)
_cell_angle_gamma 90
_cell_formula_units_Z 4
_cell_length_a 14.852(9)
_cell_length_b 5.609(3)
_cell_length_c 23.749(14)
_cell_measurement_reflns_used 532
_cell_measurement_temperature 293(2)
_cell_measurement_theta_max 25.484
_cell_measurement_theta_min 2.756
_cell_volume 1969(2)
_computing_cell_refinement 'Bruker SMART'
_computing_data_collection 'Bruker SMART'
_computing_data_reduction 'Bruker SHELXTL'
_computing_molecular_graphics 'Bruker SHELXTL'
_computing_publication_material 'Bruker SHELXTL'
_computing_structure_refinement 'SHELXL-2014/7 (Sheldrick, 2014)'
_computing_structure_solution 'Bruker SHELXTL'
_diffrn_ambient_temperature 293(2)
_diffrn_measured_fraction_theta_full 0.997
_diffrn_measured_fraction_theta_max 0.996
_diffrn_measurement_device_type 'CCD area detector'
_diffrn_measurement_method 'phi and omega scans'
_diffrn_radiation_type MoK\a
_diffrn_radiation_wavelength 0.71073
_diffrn_reflns_av_R_equivalents 0.1174
_diffrn_reflns_av_unetI/netI 0.1372
_diffrn_reflns_Laue_measured_fraction_full 0.997
_diffrn_reflns_Laue_measured_fraction_max 0.996
_diffrn_reflns_limit_h_max 17
_diffrn_reflns_limit_h_min -18
_diffrn_reflns_limit_k_max 6
_diffrn_reflns_limit_k_min -6
_diffrn_reflns_limit_l_max 29
_diffrn_reflns_limit_l_min -19
_diffrn_reflns_number 8454
_diffrn_reflns_point_group_measured_fraction_full 0.997
_diffrn_reflns_point_group_measured_fraction_max 0.996
_diffrn_reflns_theta_full 25.242
_diffrn_reflns_theta_max 25.997
_diffrn_reflns_theta_min 1.551
_exptl_absorpt_coefficient_mu 0.200
_exptl_absorpt_correction_T_max 1.000
_exptl_absorpt_correction_T_min 0.062
_exptl_absorpt_correction_type multi-scan
_exptl_absorpt_process_details sadabs
_exptl_crystal_colour colorless
_exptl_crystal_density_diffrn 1.311
_exptl_crystal_description rod
_exptl_crystal_F_000 808
_exptl_crystal_size_max 0.800
_exptl_crystal_size_mid 0.400
_exptl_crystal_size_min 0.300
_refine_diff_density_max 1.063
_refine_diff_density_min -0.451
_refine_diff_density_rms 0.097
_refine_ls_extinction_method none
_refine_ls_goodness_of_fit_ref 1.018
_refine_ls_hydrogen_treatment constr
_refine_ls_matrix_type full
_refine_ls_number_parameters 245
_refine_ls_number_reflns 3841
_refine_ls_number_restraints 43
_refine_ls_restrained_S_all 1.051
_refine_ls_R_factor_all 0.2759
_refine_ls_R_factor_gt 0.1360
_refine_ls_shift/su_max 0.007
_refine_ls_shift/su_mean 0.001
_refine_ls_structure_factor_coef Fsqd
_refine_ls_weighting_details 'w=1/[\s^2^(Fo^2^)+(0.2000P)^2^] where P=(Fo^2^+2Fc^2^)/3'
_refine_ls_weighting_scheme calc
_refine_ls_wR_factor_gt 0.3528
_refine_ls_wR_factor_ref 0.4104
_reflns_Friedel_coverage 0.000
_reflns_number_gt 1233
_reflns_number_total 3841
_reflns_threshold_expression 'I > 2\s(I)'
_cod_data_source_file jo8b00650_si_003.cif
_cod_data_source_block a60525a
_cod_original_sg_symbol_H-M 'P 21/n'
_cod_database_code 4034800
_shelx_shelxl_version_number 2014/7
_shelx_space_group_comment
; 
The symmetry employed for this shelxl refinement is uniquely defined 
by the following loop, which should always be used as a source of 
symmetry information in preference to the above space-group names. 
They are only intended as comments. 
;
_shelx_estimated_absorpt_t_min 0.856
_shelx_estimated_absorpt_t_max 0.942

loop_
_space_group_symop_operation_xyz
'x, y, z'
'-x+1/2, y+1/2, -z+1/2'
'-x, -y, -z'
'x-1/2, -y-1/2, z-1/2'

loop_
_atom_site_label
_atom_site_type_symbol
_atom_site_fract_x
_atom_site_fract_y
_atom_site_fract_z
_atom_site_U_iso_or_equiv
_atom_site_adp_type
_atom_site_occupancy
_atom_site_site_symmetry_order
_atom_site_calc_flag
_atom_site_refinement_flags_posn
_atom_site_refinement_flags_adp
S1 S 0.67138(18) 0.4015(5) 0.88977(11) 0.1034(11) Uani 1 1 d D .
F1 F 0.6041(5) 0.3190(18) 0.9834(3) 0.200(4) Uani 1 1 d D U
F2 F 0.6250(9) 0.669(2) 0.9601(6) 0.330(9) Uani 1 1 d D U
F3 F 0.5168(5) 0.4852(19) 0.9211(3) 0.232(5) Uani 1 1 d D U
O1 O 1.0685(4) 0.7073(12) 0.9611(2) 0.0904(18) Uani 1 1 d . .
C1 C 0.9928(5) 0.6975(15) 0.9227(3) 0.063(2) Uani 1 1 d . .
C2 C 0.9324(6) 0.8847(14) 0.9253(3) 0.074(2) Uani 1 1 d . .
H2 H 0.9450 1.0081 0.9510 0.088 Uiso 1 1 calc R U
C3 C 0.8540(6) 0.8861(15) 0.8896(3) 0.069(2) Uani 1 1 d . .
H3 H 0.8147 1.0147 0.8908 0.083 Uiso 1 1 calc R U
C4 C 0.8318(5) 0.7063(15) 0.8527(3) 0.058(2) Uani 1 1 d . .
C5 C 0.8944(6) 0.5252(15) 0.8508(3) 0.071(2) Uani 1 1 d . .
H5 H 0.8820 0.4028 0.8248 0.086 Uiso 1 1 calc R U
C6 C 0.9734(6) 0.5171(14) 0.8852(3) 0.067(2) Uani 1 1 d . .
H6 H 1.0134 0.3906 0.8830 0.080 Uiso 1 1 calc R U
C7 C 0.7423(5) 0.7031(16) 0.8161(3) 0.079(2) Uani 1 1 d . .
H7A H 0.7456 0.5817 0.7873 0.095 Uiso 1 1 calc R U
H7B H 0.7350 0.8555 0.7969 0.095 Uiso 1 1 calc R U
C8 C 0.6576(5) 0.6566(14) 0.8462(3) 0.067(2) Uani 1 1 d . .
H8 H 0.6532 0.7913 0.8720 0.081 Uiso 1 1 calc R U
C9 C 0.5712(5) 0.6631(14) 0.8062(3) 0.063(2) Uani 1 1 d . .
C10 C 0.5551(5) 0.4851(15) 0.7649(3) 0.074(2) Uani 1 1 d . .
H10 H 0.5965 0.3621 0.7624 0.089 Uiso 1 1 calc R U
C11 C 0.4786(5) 0.4941(13) 0.7286(3) 0.066(2) Uani 1 1 d . .
H11 H 0.4688 0.3722 0.7022 0.079 Uiso 1 1 calc R U
C12 C 0.4157(5) 0.6682(13) 0.7283(3) 0.0557(19) Uani 1 1 d . .
C13 C 0.4346(6) 0.8466(15) 0.7692(4) 0.080(2) Uani 1 1 d . .
H13 H 0.3942 0.9726 0.7706 0.096 Uiso 1 1 calc R U
C14 C 0.5088(6) 0.8421(14) 0.8063(4) 0.078(2) Uani 1 1 d . .
H14 H 0.5181 0.9641 0.8328 0.093 Uiso 1 1 calc R U
C15 C 0.3334(5) 0.6755(13) 0.6869(3) 0.063(2) Uani 1 1 d . .
C16 C 0.3187(7) 0.5138(18) 0.6450(4) 0.112(4) Uani 1 1 d . U
H16 H 0.3612 0.3946 0.6413 0.135 Uiso 1 1 calc R U
C17 C 0.2421(9) 0.523(2) 0.6079(5) 0.139(4) Uani 1 1 d . U
H17 H 0.2352 0.4093 0.5793 0.167 Uiso 1 1 calc R U
C18 C 0.1766(6) 0.6838(19) 0.6103(4) 0.088(3) Uani 1 1 d . .
H18 H 0.1253 0.6828 0.5845 0.105 Uiso 1 1 calc R U
C19 C 0.1879(6) 0.8442(19) 0.6508(4) 0.095(3) Uani 1 1 d . .
H19 H 0.1440 0.9607 0.6536 0.113 Uiso 1 1 calc R U
C20 C 0.2653(6) 0.8418(16) 0.6899(4) 0.092(3) Uani 1 1 d . .
H20 H 0.2710 0.9552 0.7185 0.110 Uiso 1 1 calc R U
C21 C 1.1305(6) 0.517(2) 0.9620(4) 0.107(3) Uani 1 1 d . .
H21A H 1.0984 0.3688 0.9622 0.161 Uiso 1 1 calc R U
H21B H 1.1723 0.5284 0.9954 0.161 Uiso 1 1 calc R U
H21C H 1.1629 0.5252 0.9291 0.161 Uiso 1 1 calc R U
C22 C 0.6001(7) 0.459(2) 0.9430(5) 0.132(4) Uani 1 1 d D U

loop_
_atom_site_aniso_label
_atom_site_aniso_U_11
_atom_site_aniso_U_22
_atom_site_aniso_U_33
_atom_site_aniso_U_23
_atom_site_aniso_U_13
_atom_site_aniso_U_12
S1 0.107(2) 0.115(2) 0.0893(18) 0.0190(15) 0.0149(15) 0.0150(16)
F1 0.164(7) 0.322(12) 0.122(5) 0.106(7) 0.055(5) 0.026(7)
F2 0.342(16) 0.182(10) 0.434(18) -0.087(11) -0.119(14) 0.012(10)
F3 0.084(5) 0.456(15) 0.164(7) 0.067(8) 0.045(5) -0.008(7)
O1 0.065(4) 0.121(5) 0.083(4) -0.007(3) -0.005(3) -0.001(4)
C1 0.059(5) 0.081(6) 0.049(5) 0.009(4) 0.003(4) -0.007(5)
C2 0.089(6) 0.058(5) 0.071(6) -0.010(4) -0.006(5) -0.003(5)
C3 0.074(6) 0.070(6) 0.063(5) 0.015(4) 0.001(5) 0.016(4)
C4 0.053(5) 0.082(6) 0.040(4) 0.009(4) 0.008(4) -0.010(4)
C5 0.079(6) 0.079(6) 0.057(5) -0.017(4) 0.012(5) -0.015(5)
C6 0.065(5) 0.071(5) 0.063(5) 0.007(4) 0.001(5) 0.002(4)
C7 0.067(5) 0.110(7) 0.063(5) 0.022(4) 0.018(4) -0.002(5)
C8 0.072(5) 0.089(6) 0.040(4) -0.002(4) -0.001(4) -0.001(4)
C9 0.059(5) 0.076(6) 0.053(5) 0.002(4) 0.009(4) -0.012(4)
C10 0.065(5) 0.093(6) 0.064(5) -0.020(5) 0.004(5) 0.008(5)
C11 0.069(5) 0.071(5) 0.056(5) -0.020(4) -0.001(4) 0.008(4)
C12 0.053(4) 0.058(5) 0.055(5) 0.006(4) 0.002(4) -0.004(4)
C13 0.070(6) 0.076(6) 0.090(6) -0.017(5) -0.014(5) 0.008(4)
C14 0.085(6) 0.059(5) 0.084(6) -0.025(4) -0.018(5) 0.007(5)
C15 0.058(5) 0.060(5) 0.071(5) 0.005(4) 0.012(4) 0.002(4)
C16 0.092(7) 0.113(8) 0.121(7) -0.047(6) -0.048(6) 0.037(6)
C17 0.139(9) 0.133(9) 0.134(9) -0.061(7) -0.053(8) 0.037(8)
C18 0.077(6) 0.103(8) 0.079(7) 0.007(6) -0.014(5) -0.003(6)
C19 0.073(6) 0.108(8) 0.099(7) 0.003(6) -0.009(6) 0.023(5)
C20 0.081(6) 0.098(7) 0.094(7) -0.024(5) -0.001(6) 0.015(6)
C21 0.075(6) 0.146(9) 0.098(7) 0.028(6) -0.007(6) 0.018(6)
C22 0.059(6) 0.223(12) 0.116(8) 0.071(8) 0.018(6) -0.043(7)

loop_
_atom_type_symbol
_atom_type_description
_atom_type_scat_dispersion_real
_atom_type_scat_dispersion_imag
_atom_type_scat_source
C C 0.0033 0.0016 'International Tables Vol C Tables 4.2.6.8 and 6.1.1.4'
H H 0.0000 0.0000 'International Tables Vol C Tables 4.2.6.8 and 6.1.1.4'
O O 0.0106 0.0060 'International Tables Vol C Tables 4.2.6.8 and 6.1.1.4'
F F 0.0171 0.0103 'International Tables Vol C Tables 4.2.6.8 and 6.1.1.4'
S S 0.1246 0.1234 'International Tables Vol C Tables 4.2.6.8 and 6.1.1.4'

loop_
_geom_angle_atom_site_label_1
_geom_angle_atom_site_label_2
_geom_angle_atom_site_label_3
_geom_angle
C22 S1 C8 103.3(5)
C1 O1 C21 118.1(7)
C6 C1 O1 124.7(8)
C6 C1 C2 119.8(7)
O1 C1 C2 115.4(8)
C3 C2 C1 119.4(7)
C4 C3 C2 122.2(8)
C3 C4 C5 116.5(7)
C3 C4 C7 121.6(8)
C5 C4 C7 121.9(8)
C6 C5 C4 123.2(7)
C1 C6 C5 118.8(8)
C4 C7 C8 116.8(6)
C9 C8 C7 112.8(6)
C9 C8 S1 115.3(5)
C7 C8 S1 111.0(5)
C14 C9 C10 117.1(7)
C14 C9 C8 123.2(7)
C10 C9 C8 119.6(7)
C11 C10 C9 119.4(7)
C12 C11 C10 124.4(7)
C11 C12 C13 114.9(7)
C11 C12 C15 122.9(7)
C13 C12 C15 122.1(7)
C14 C13 C12 122.5(8)
C13 C14 C9 121.7(7)
C16 C15 C20 115.2(8)
C16 C15 C12 122.0(7)
C20 C15 C12 122.7(8)
C15 C16 C17 120.9(9)
C18 C17 C16 124.1(10)
C19 C18 C17 117.1(9)
C18 C19 C20 120.8(9)
C15 C20 C19 121.9(8)
F1 C22 F2 110.3(12)
F1 C22 F3 110.6(8)
F2 C22 F3 104.7(12)
F1 C22 S1 117.2(10)
F2 C22 S1 102.7(9)
F3 C22 S1 110.4(8)

loop_
_geom_bond_atom_site_label_1
_geom_bond_atom_site_label_2
_geom_bond_distance
S1 C22 1.758(12)
S1 C8 1.765(8)
F1 C22 1.235(10)
F2 C22 1.290(12)
F3 C22 1.303(10)
O1 C1 1.377(8)
O1 C21 1.407(10)
C1 C6 1.360(10)
C1 C2 1.385(10)
C2 C3 1.371(10)
C3 C4 1.356(10)
C4 C5 1.381(10)
C4 C7 1.513(10)
C5 C6 1.363(10)
C7 C8 1.530(10)
C8 C9 1.519(10)
C9 C14 1.366(10)
C9 C10 1.404(10)
C10 C11 1.357(10)
C11 C12 1.351(9)
C12 C13 1.403(10)
C12 C15 1.492(10)
C13 C14 1.342(10)
C15 C16 1.347(11)
C15 C20 1.383(10)
C16 C17 1.370(13)
C17 C18 1.331(13)
C18 C19 1.315(12)
C19 C20 1.405(11)

loop_
_geom_torsion_atom_site_label_1
_geom_torsion_atom_site_label_2
_geom_torsion_atom_site_label_3
_geom_torsion_atom_site_label_4
_geom_torsion
C21 O1 C1 C6 -0.3(11)
C21 O1 C1 C2 177.5(7)
C6 C1 C2 C3 -0.4(11)
O1 C1 C2 C3 -178.3(7)
C1 C2 C3 C4 2.0(11)
C2 C3 C4 C5 -2.9(11)
C2 C3 C4 C7 176.2(7)
C3 C4 C5 C6 2.5(11)
C7 C4 C5 C6 -176.6(7)
O1 C1 C6 C5 177.7(6)
C2 C1 C6 C5 0.0(11)
C4 C5 C6 C1 -1.1(11)
C3 C4 C7 C8 -70.6(10)
C5 C4 C7 C8 108.4(8)
C4 C7 C8 C9 178.5(7)
C4 C7 C8 S1 -50.3(9)
C22 S1 C8 C9 -77.9(7)
C22 S1 C8 C7 152.3(6)
C7 C8 C9 C14 -109.1(9)
S1 C8 C9 C14 121.9(8)
C7 C8 C9 C10 67.6(9)
S1 C8 C9 C10 -61.4(8)
C14 C9 C10 C11 -1.9(11)
C8 C9 C10 C11 -178.8(7)
C9 C10 C11 C12 1.4(12)
C10 C11 C12 C13 0.1(11)
C10 C11 C12 C15 178.4(7)
C11 C12 C13 C14 -1.1(12)
C15 C12 C13 C14 -179.4(7)
C12 C13 C14 C9 0.5(13)
C10 C9 C14 C13 1.0(12)
C8 C9 C14 C13 177.8(7)
C11 C12 C15 C16 -3.3(12)
C13 C12 C15 C16 175.0(9)
C11 C12 C15 C20 174.1(8)
C13 C12 C15 C20 -7.7(11)
C20 C15 C16 C17 1.6(15)
C12 C15 C16 C17 179.1(10)
C15 C16 C17 C18 -1(2)
C16 C17 C18 C19 1(2)
C17 C18 C19 C20 -0.7(16)
C16 C15 C20 C19 -1.7(13)
C12 C15 C20 C19 -179.3(8)
C18 C19 C20 C15 1.3(15)
C8 S1 C22 F1 -172.2(9)
C8 S1 C22 F2 -51.2(9)
C8 S1 C22 F3 59.9(10)
